data_4078140
loop_
_publ_author_name
'Song, Li-Cheng'
'Gao, Wei'
'Luo, Xiang'
'Wang, Zhi-Xuan'
'Sun, Xiao-Jing'
'Song, Hai-Bin'

_publ_section_title
;
 Synthesis, Characterization, and Electrochemical Properties of
 Benzyloxy-Functionalized Diiron 1,3-Propanedithiolate Complexes Relevant
 to the Active Site of [FeFe]-Hydrogenases
;
_journal_issue 8
_journal_name_full Organometallics
_journal_page_first 3324
_journal_paper_doi 10.1021/om300136b
_journal_volume 31
_journal_year 2012
_chemical_formula_moiety 'C29 H26 Cl2 Fe2 O6 P S2'
_chemical_formula_sum 'C29 H26 Cl2 Fe2 O6 P S2'
_chemical_formula_weight 748.19
_chemical_name_systematic
; 
 ? 
;
_space_group_IT_number 2
_symmetry_cell_setting triclinic
_symmetry_space_group_name_Hall '-P 1'
_symmetry_space_group_name_H-M 'P -1'
_atom_sites_solution_hydrogens geom
_atom_sites_solution_primary direct
_atom_sites_solution_secondary difmap
_audit_creation_method SHELXL-97
_cell_angle_alpha 84.903(17)
_cell_angle_beta 67.969(12)
_cell_angle_gamma 66.568(13)
_cell_formula_units_Z 2
_cell_length_a 11.922(2)
_cell_length_b 12.398(3)
_cell_length_c 12.817(3)
_cell_measurement_reflns_used 5437
_cell_measurement_temperature 113(2)
_cell_measurement_theta_max 27.9
_cell_measurement_theta_min 1.7
_cell_volume 1607.3(6)
_computing_cell_refinement CrystalClear
_computing_data_collection CrystalClear
_computing_data_reduction CrystalClear
_computing_publication_material 'CrystalStructure 3.7.0'
_computing_structure_refinement 'SHELXL-97 (Sheldrick, 1997)'
_computing_structure_solution 'SHELXS-97 (Sheldrick, 1990)'
_diffrn_ambient_temperature 113(2)
_diffrn_detector_area_resol_mean 7.31
_diffrn_measured_fraction_theta_full 0.976
_diffrn_measured_fraction_theta_max 0.976
_diffrn_measurement_device_type 'Rigaku Saturn'
_diffrn_measurement_method \w
_diffrn_radiation_monochromator confocal
_diffrn_radiation_source 'Rotating anode'
_diffrn_radiation_type MoK\a
_diffrn_radiation_wavelength 0.71070
_diffrn_reflns_av_R_equivalents 0.0941
_diffrn_reflns_av_sigmaI/netI 0.0938
_diffrn_reflns_limit_h_max 14
_diffrn_reflns_limit_h_min -15
_diffrn_reflns_limit_k_max 16
_diffrn_reflns_limit_k_min -16
_diffrn_reflns_limit_l_max 16
_diffrn_reflns_limit_l_min -16
_diffrn_reflns_number 19054
_diffrn_reflns_theta_full 27.90
_diffrn_reflns_theta_max 27.90
_diffrn_reflns_theta_min 2.10
_exptl_absorpt_coefficient_mu 1.288
_exptl_absorpt_correction_T_max 0.8607
_exptl_absorpt_correction_T_min 0.8204
_exptl_absorpt_correction_type multi-scan
_exptl_absorpt_process_details CrystalClear
_exptl_crystal_colour red
_exptl_crystal_density_diffrn 1.546
_exptl_crystal_density_method 'not measured'
_exptl_crystal_description prism
_exptl_crystal_F_000 762
_exptl_crystal_size_max 0.16
_exptl_crystal_size_mid 0.14
_exptl_crystal_size_min 0.12
_refine_diff_density_max 1.031
_refine_diff_density_min -1.216
_refine_diff_density_rms 0.215
_refine_ls_extinction_method none
_refine_ls_goodness_of_fit_ref 0.840
_refine_ls_hydrogen_treatment constr
_refine_ls_matrix_type full
_refine_ls_number_parameters 380
_refine_ls_number_reflns 7499
_refine_ls_number_restraints 0
_refine_ls_restrained_S_all 0.840
_refine_ls_R_factor_all 0.0848
_refine_ls_R_factor_gt 0.0651
_refine_ls_shift/su_max 0.001
_refine_ls_shift/su_mean 0.000
_refine_ls_structure_factor_coef Fsqd
_refine_ls_weighting_details 'calc w=1/[\s^2^(Fo^2^)+(0.2000P)^2^+0.0000P] where P=(Fo^2^+2Fc^2^)/3'
_refine_ls_weighting_scheme calc
_refine_ls_wR_factor_gt 0.1873
_refine_ls_wR_factor_ref 0.2293
_reflns_number_gt 5355
_reflns_number_total 7499
_reflns_threshold_expression >2sigma(I)
_cod_data_source_file om300136b_si_003.cif
_cod_data_source_block 7
_cod_database_code 4078140

loop_
_symmetry_equiv_pos_as_xyz
'x, y, z'
'-x, -y, -z'

loop_
_atom_site_label
_atom_site_type_symbol
_atom_site_fract_x
_atom_site_fract_y
_atom_site_fract_z
_atom_site_U_iso_or_equiv
_atom_site_adp_type
_atom_site_occupancy
_atom_site_symmetry_multiplicity
_atom_site_calc_flag
_atom_site_refinement_flags
Fe1 Fe 1.03088(5) 0.72573(5) 0.36080(4) 0.01594(18) Uani 1 1 d .
Fe2 Fe 0.95548(5) 0.92224(5) 0.27970(4) 0.01312(18) Uani 1 1 d .
O1 O 1.0249(3) 0.4900(3) 0.3744(3) 0.0285(7) Uani 1 1 d .
O2 O 0.9424(3) 0.7930(3) 0.6010(3) 0.0331(8) Uani 1 1 d .
O3 O 1.3073(3) 0.6789(3) 0.3182(3) 0.0367(8) Uani 1 1 d .
O4 O 0.8470(3) 1.0718(3) 0.4858(3) 0.0325(8) Uani 1 1 d .
O5 O 1.1966(3) 0.9668(3) 0.1999(3) 0.0308(7) Uani 1 1 d .
O6 O 0.7799(3) 0.7064(3) 0.1207(2) 0.0217(6) Uani 1 1 d .
P1 P 0.85108(9) 1.04705(8) 0.17692(7) 0.0117(2) Uani 1 1 d .
S1 S 0.82067(9) 0.83196(9) 0.37881(7) 0.0164(2) Uani 1 1 d .
S2 S 1.07813(9) 0.74774(8) 0.17473(7) 0.0153(2) Uani 1 1 d .
C1 C 1.0304(4) 0.5802(4) 0.3702(3) 0.0220(8) Uani 1 1 d .
C2 C 0.9796(4) 0.7643(4) 0.5075(4) 0.0241(9) Uani 1 1 d .
C3 C 1.1997(5) 0.6964(4) 0.3359(4) 0.0255(9) Uani 1 1 d .
C4 C 0.8892(4) 1.0165(4) 0.4030(3) 0.0202(8) Uani 1 1 d .
C5 C 1.1009(4) 0.9506(4) 0.2307(3) 0.0205(8) Uani 1 1 d .
C6 C 0.7698(4) 0.7618(4) 0.2950(3) 0.0195(8) Uani 1 1 d .
H6A H 0.7859 0.6799 0.3169 0.023 Uiso 1 1 calc R
H6B H 0.6738 0.8043 0.3142 0.023 Uiso 1 1 calc R
C7 C 0.8387(4) 0.7587(3) 0.1692(3) 0.0161(7) Uani 1 1 d .
H7 H 0.8204 0.8412 0.1461 0.019 Uiso 1 1 calc R
C8 C 0.9862(4) 0.6889(4) 0.1266(3) 0.0180(8) Uani 1 1 d .
H8A H 1.0208 0.6843 0.0430 0.022 Uiso 1 1 calc R
H8B H 1.0032 0.6075 0.1502 0.022 Uiso 1 1 calc R
C9 C 0.7776(6) 0.7463(5) 0.0154(4) 0.0373(12) Uani 1 1 d .
H9A H 0.8683 0.7182 -0.0421 0.045 Uiso 1 1 calc R
H9B H 0.7390 0.8336 0.0196 0.045 Uiso 1 1 calc R
C10 C 0.6951(5) 0.6986(4) -0.0166(4) 0.0288(10) Uani 1 1 d .
C11 C 0.5694(5) 0.7126(5) 0.0550(4) 0.0355(11) Uani 1 1 d .
H11 H 0.5324 0.7534 0.1270 0.043 Uiso 1 1 calc R
C12 C 0.4959(5) 0.6673(5) 0.0227(4) 0.0333(11) Uani 1 1 d .
H12 H 0.4095 0.6769 0.0721 0.040 Uiso 1 1 calc R
C13 C 0.5508(5) 0.6089(5) -0.0818(5) 0.0366(12) Uani 1 1 d .
H13 H 0.5025 0.5773 -0.1049 0.044 Uiso 1 1 calc R
C14 C 0.6734(5) 0.5961(5) -0.1517(5) 0.0389(12) Uani 1 1 d .
H14 H 0.7105 0.5560 -0.2241 0.047 Uiso 1 1 calc R
C15 C 0.7453(5) 0.6407(5) -0.1191(5) 0.0361(11) Uani 1 1 d .
H15 H 0.8314 0.6307 -0.1694 0.043 Uiso 1 1 calc R
C16 C 0.6802(4) 1.0656(3) 0.2102(3) 0.0171(8) Uani 1 1 d .
C17 C 0.5989(4) 1.0777(4) 0.3235(4) 0.0275(9) Uani 1 1 d .
H17 H 0.6316 1.0786 0.3804 0.033 Uiso 1 1 calc R
C18 C 0.4703(5) 1.0885(5) 0.3534(5) 0.0383(12) Uani 1 1 d .
H18 H 0.4152 1.0972 0.4309 0.046 Uiso 1 1 calc R
C19 C 0.4216(5) 1.0865(5) 0.2717(5) 0.0420(13) Uani 1 1 d .
H19 H 0.3337 1.0928 0.2933 0.050 Uiso 1 1 calc R
C20 C 0.4999(4) 1.0754(5) 0.1592(5) 0.0336(11) Uani 1 1 d .
H20 H 0.4666 1.0742 0.1028 0.040 Uiso 1 1 calc R
C21 C 0.6289(4) 1.0660(4) 0.1289(4) 0.0232(9) Uani 1 1 d .
H21 H 0.6827 1.0598 0.0513 0.028 Uiso 1 1 calc R
C22 C 0.8326(4) 1.2010(3) 0.1826(3) 0.0159(7) Uani 1 1 d .
C23 C 0.7537(4) 1.2847(4) 0.1313(3) 0.0190(8) Uani 1 1 d .
H23 H 0.7118 1.2609 0.0932 0.023 Uiso 1 1 calc R
C24 C 0.7361(4) 1.4022(4) 0.1354(4) 0.0244(9) Uani 1 1 d .
H24 H 0.6840 1.4579 0.0989 0.029 Uiso 1 1 calc R
C25 C 0.7952(5) 1.4383(4) 0.1937(4) 0.0275(9) Uani 1 1 d .
H25 H 0.7820 1.5187 0.1985 0.033 Uiso 1 1 calc R
C26 C 0.8737(5) 1.3547(4) 0.2444(4) 0.0278(9) Uani 1 1 d .
H26 H 0.9153 1.3782 0.2832 0.033 Uiso 1 1 calc R
C27 C 0.8917(4) 1.2373(4) 0.2387(4) 0.0231(9) Uani 1 1 d .
H27 H 0.9454 1.1812 0.2738 0.028 Uiso 1 1 calc R
C28 C 0.9270(3) 1.0096(3) 0.0239(3) 0.0114(7) Uani 1 1 d .
H28A H 0.9189 0.9371 0.0076 0.014 Uiso 1 1 calc R
H28B H 0.8791 1.0741 -0.0143 0.014 Uiso 1 1 calc R
C29 C 0.4693(5) 0.3892(5) 0.4038(5) 0.0406(12) Uani 1 1 d .
H29A H 0.5066 0.3318 0.3385 0.049 Uiso 1 1 calc R
H29B H 0.4866 0.4601 0.3755 0.049 Uiso 1 1 calc R
Cl1 Cl 0.54733(16) 0.32764(15) 0.49889(16) 0.0606(5) Uani 1 1 d .
Cl2 Cl 0.29793(13) 0.42835(14) 0.46663(12) 0.0471(4) Uani 1 1 d .

loop_
_atom_site_aniso_label
_atom_site_aniso_U_11
_atom_site_aniso_U_22
_atom_site_aniso_U_33
_atom_site_aniso_U_23
_atom_site_aniso_U_13
_atom_site_aniso_U_12
Fe1 0.0215(3) 0.0164(3) 0.0139(3) 0.0047(2) -0.0095(2) -0.0093(3)
Fe2 0.0173(3) 0.0139(3) 0.0112(3) 0.0022(2) -0.0063(2) -0.0084(2)
O1 0.0416(18) 0.0226(17) 0.0273(16) 0.0051(13) -0.0126(14) -0.0193(15)
O2 0.0411(19) 0.045(2) 0.0206(15) 0.0029(14) -0.0161(14) -0.0195(17)
O3 0.0276(17) 0.047(2) 0.042(2) 0.0106(17) -0.0184(16) -0.0173(16)
O4 0.045(2) 0.036(2) 0.0190(15) -0.0061(14) -0.0092(14) -0.0181(17)
O5 0.0248(16) 0.040(2) 0.0360(18) 0.0015(15) -0.0105(14) -0.0215(15)
O6 0.0325(16) 0.0246(16) 0.0235(14) 0.0081(12) -0.0177(13) -0.0211(13)
P1 0.0122(5) 0.0129(5) 0.0106(4) 0.0005(3) -0.0030(4) -0.0065(4)
S1 0.0186(5) 0.0192(5) 0.0129(4) 0.0026(4) -0.0049(4) -0.0100(4)
S2 0.0172(5) 0.0167(5) 0.0136(4) 0.0016(3) -0.0066(4) -0.0077(4)
C1 0.023(2) 0.026(2) 0.0176(18) 0.0020(16) -0.0106(16) -0.0080(18)
C2 0.032(2) 0.022(2) 0.027(2) 0.0067(17) -0.0190(19) -0.0121(18)
C3 0.035(2) 0.026(2) 0.022(2) 0.0054(17) -0.0163(19) -0.015(2)
C4 0.026(2) 0.020(2) 0.0200(19) 0.0080(16) -0.0115(17) -0.0131(17)
C5 0.025(2) 0.020(2) 0.0179(18) 0.0006(15) -0.0093(16) -0.0083(17)
C6 0.0190(19) 0.026(2) 0.0181(18) 0.0006(16) -0.0056(16) -0.0144(17)
C7 0.0232(19) 0.0166(19) 0.0158(17) 0.0034(14) -0.0097(16) -0.0131(16)
C8 0.0189(19) 0.020(2) 0.0188(18) -0.0027(15) -0.0072(16) -0.0101(16)
C9 0.055(3) 0.050(3) 0.030(2) 0.014(2) -0.026(2) -0.036(3)
C10 0.043(3) 0.026(2) 0.036(2) 0.0130(19) -0.028(2) -0.023(2)
C11 0.050(3) 0.034(3) 0.026(2) 0.004(2) -0.019(2) -0.016(2)
C12 0.027(2) 0.035(3) 0.037(3) 0.010(2) -0.016(2) -0.010(2)
C13 0.036(3) 0.032(3) 0.058(3) 0.003(2) -0.035(3) -0.014(2)
C14 0.031(3) 0.037(3) 0.050(3) -0.015(2) -0.020(2) -0.007(2)
C15 0.027(2) 0.042(3) 0.046(3) 0.004(2) -0.021(2) -0.013(2)
C16 0.0142(18) 0.0148(19) 0.0223(19) 0.0045(15) -0.0058(15) -0.0072(15)
C17 0.021(2) 0.027(2) 0.025(2) -0.0019(18) -0.0013(18) -0.0046(18)
C18 0.022(2) 0.036(3) 0.040(3) 0.002(2) 0.003(2) -0.009(2)
C19 0.017(2) 0.040(3) 0.063(4) 0.010(3) -0.010(2) -0.012(2)
C20 0.019(2) 0.040(3) 0.048(3) 0.009(2) -0.017(2) -0.015(2)
C21 0.0154(19) 0.025(2) 0.029(2) 0.0040(17) -0.0066(17) -0.0097(17)
C22 0.0184(18) 0.0165(19) 0.0125(16) -0.0007(14) -0.0025(14) -0.0092(16)
C23 0.0182(19) 0.0158(19) 0.0213(18) 0.0015(15) -0.0066(16) -0.0058(16)
C24 0.026(2) 0.014(2) 0.032(2) 0.0031(17) -0.0124(19) -0.0057(17)
C25 0.034(2) 0.019(2) 0.033(2) 0.0010(18) -0.012(2) -0.0145(19)
C26 0.033(2) 0.021(2) 0.038(2) -0.0001(18) -0.017(2) -0.0146(19)
C27 0.033(2) 0.016(2) 0.029(2) 0.0046(16) -0.0168(19) -0.0128(18)
C28 0.0132(17) 0.0098(16) 0.0099(15) -0.0007(13) -0.0028(14) -0.0044(14)
C29 0.038(3) 0.036(3) 0.040(3) 0.003(2) -0.008(2) -0.013(2)
Cl1 0.0546(9) 0.0497(9) 0.0854(12) -0.0031(8) -0.0460(9) -0.0080(8)
Cl2 0.0332(7) 0.0601(9) 0.0420(7) 0.0223(6) -0.0135(6) -0.0169(6)

loop_
_atom_type_symbol
_atom_type_description
_atom_type_scat_dispersion_real
_atom_type_scat_dispersion_imag
_atom_type_scat_source
C C 0.0033 0.0016 'International Tables Vol C Tables 4.2.6.8 and 6.1.1.4'
H H 0.0000 0.0000 'International Tables Vol C Tables 4.2.6.8 and 6.1.1.4'
O O 0.0106 0.0060 'International Tables Vol C Tables 4.2.6.8 and 6.1.1.4'
Fe Fe 0.3463 0.8444 'International Tables Vol C Tables 4.2.6.8 and 6.1.1.4'
S S 0.1246 0.1234 'International Tables Vol C Tables 4.2.6.8 and 6.1.1.4'
P P 0.1023 0.0942 'International Tables Vol C Tables 4.2.6.8 and 6.1.1.4'
Cl Cl 0.1484 0.1585 'International Tables Vol C Tables 4.2.6.8 and 6.1.1.4'

loop_
_geom_angle_atom_site_label_1
_geom_angle_atom_site_label_2
_geom_angle_atom_site_label_3
_geom_angle
_geom_angle_site_symmetry_1
C2 Fe1 C1 99.34(19) .
C2 Fe1 C3 92.05(19) .
C1 Fe1 C3 102.4(2) .
C2 Fe1 S1 87.02(14) .
C1 Fe1 S1 99.61(13) .
C3 Fe1 S1 157.78(15) .
C2 Fe1 S2 159.16(14) .
C1 Fe1 S2 100.98(13) .
C3 Fe1 S2 88.11(13) .
S1 Fe1 S2 85.05(4) .
C2 Fe1 Fe2 103.30(14) .
C1 Fe1 Fe2 145.27(12) .
C3 Fe1 Fe2 102.70(14) .
S1 Fe1 Fe2 56.20(3) .
S2 Fe1 Fe2 56.52(3) .
C4 Fe2 C5 91.07(18) .
C4 Fe2 P1 99.00(13) .
C5 Fe2 P1 98.45(13) .
C4 Fe2 S1 86.85(13) .
C5 Fe2 S1 156.21(13) .
P1 Fe2 S1 105.29(4) .
C4 Fe2 S2 154.34(13) .
C5 Fe2 S2 87.28(14) .
P1 Fe2 S2 106.58(4) .
S1 Fe2 S2 84.50(4) .
C4 Fe2 Fe1 99.56(13) .
C5 Fe2 Fe1 101.27(13) .
P1 Fe2 Fe1 152.53(3) .
S1 Fe2 Fe1 55.93(3) .
S2 Fe2 Fe1 55.88(3) .
C9 O6 C7 114.0(3) .
C16 P1 C22 101.37(18) .
C16 P1 C28 102.72(17) .
C22 P1 C28 101.09(16) .
C16 P1 Fe2 115.93(12) .
C22 P1 Fe2 117.69(12) .
C28 P1 Fe2 115.62(12) .
C6 S1 Fe1 111.19(14) .
C6 S1 Fe2 115.48(13) .
Fe1 S1 Fe2 67.88(4) .
C8 S2 Fe1 109.33(13) .
C8 S2 Fe2 114.87(13) .
Fe1 S2 Fe2 67.60(4) .
O1 C1 Fe1 176.5(4) .
O2 C2 Fe1 177.1(4) .
O3 C3 Fe1 178.7(4) .
O4 C4 Fe2 176.2(4) .
O5 C5 Fe2 178.5(4) .
C7 C6 S1 114.8(3) .
C7 C6 H6A 108.6 .
S1 C6 H6A 108.6 .
C7 C6 H6B 108.6 .
S1 C6 H6B 108.6 .
H6A C6 H6B 107.5 .
O6 C7 C6 105.5(3) .
O6 C7 C8 109.7(3) .
C6 C7 C8 114.4(3) .
O6 C7 H7 109.0 .
C6 C7 H7 109.0 .
C8 C7 H7 109.0 .
C7 C8 S2 115.5(3) .
C7 C8 H8A 108.4 .
S2 C8 H8A 108.4 .
C7 C8 H8B 108.4 .
S2 C8 H8B 108.4 .
H8A C8 H8B 107.5 .
O6 C9 C10 107.9(4) .
O6 C9 H9A 110.1 .
C10 C9 H9A 110.1 .
O6 C9 H9B 110.1 .
C10 C9 H9B 110.1 .
H9A C9 H9B 108.4 .
C15 C10 C11 118.4(4) .
C15 C10 C9 119.3(5) .
C11 C10 C9 122.3(5) .
C10 C11 C12 120.8(5) .
C10 C11 H11 119.6 .
C12 C11 H11 119.6 .
C13 C12 C11 118.8(5) .
C13 C12 H12 120.6 .
C11 C12 H12 120.6 .
C14 C13 C12 120.2(4) .
C14 C13 H13 119.9 .
C12 C13 H13 119.9 .
C13 C14 C15 120.6(5) .
C13 C14 H14 119.7 .
C15 C14 H14 119.7 .
C10 C15 C14 121.2(5) .
C10 C15 H15 119.4 .
C14 C15 H15 119.4 .
C21 C16 C17 118.5(4) .
C21 C16 P1 123.7(3) .
C17 C16 P1 117.8(3) .
C18 C17 C16 120.2(4) .
C18 C17 H17 119.9 .
C16 C17 H17 119.9 .
C19 C18 C17 120.6(5) .
C19 C18 H18 119.7 .
C17 C18 H18 119.7 .
C20 C19 C18 120.3(4) .
C20 C19 H19 119.9 .
C18 C19 H19 119.9 .
C19 C20 C21 119.1(5) .
C19 C20 H20 120.4 .
C21 C20 H20 120.4 .
C16 C21 C20 121.3(4) .
C16 C21 H21 119.4 .
C20 C21 H21 119.4 .
C27 C22 C23 118.9(4) .
C27 C22 P1 121.8(3) .
C23 C22 P1 119.3(3) .
C24 C23 C22 120.8(4) .
C24 C23 H23 119.6 .
C22 C23 H23 119.6 .
C23 C24 C25 119.8(4) .
C23 C24 H24 120.1 .
C25 C24 H24 120.1 .
C26 C25 C24 119.2(4) .
C26 C25 H25 120.4 .
C24 C25 H25 120.4 .
C27 C26 C25 120.5(4) .
C27 C26 H26 119.8 .
C25 C26 H26 119.8 .
C22 C27 C26 120.8(4) .
C22 C27 H27 119.6 .
C26 C27 H27 119.6 .
C28 C28 P1 112.0(3) 2_775
C28 C28 H28A 109.2 2_775
P1 C28 H28A 109.2 .
C28 C28 H28B 109.2 2_775
P1 C28 H28B 109.2 .
H28A C28 H28B 107.9 .
Cl1 C29 Cl2 111.8(3) .
Cl1 C29 H29A 109.2 .
Cl2 C29 H29A 109.2 .
Cl1 C29 H29B 109.2 .
Cl2 C29 H29B 109.2 .
H29A C29 H29B 107.9 .

loop_
_geom_bond_atom_site_label_1
_geom_bond_atom_site_label_2
_geom_bond_distance
_geom_bond_site_symmetry_2
Fe1 C2 1.789(4) .
Fe1 C1 1.799(5) .
Fe1 C3 1.801(4) .
Fe1 S1 2.2503(12) .
Fe1 S2 2.2534(11) .
Fe1 Fe2 2.5167(9) .
Fe2 C4 1.773(4) .
Fe2 C5 1.776(4) .
Fe2 P1 2.2394(11) .
Fe2 S1 2.2574(11) .
Fe2 S2 2.2703(12) .
O1 C1 1.142(5) .
O2 C2 1.145(5) .
O3 C3 1.146(5) .
O4 C4 1.141(5) .
O5 C5 1.152(5) .
O6 C9 1.402(5) .
O6 C7 1.434(4) .
P1 C16 1.838(4) .
P1 C22 1.838(4) .
P1 C28 1.838(3) .
S1 C6 1.831(4) .
S2 C8 1.828(4) .
C6 C7 1.507(5) .
C6 H6A 0.9900 .
C6 H6B 0.9900 .
C7 C8 1.514(5) .
C7 H7 1.0000 .
C8 H8A 0.9900 .
C8 H8B 0.9900 .
C9 C10 1.515(6) .
C9 H9A 0.9900 .
C9 H9B 0.9900 .
C10 C15 1.355(7) .
C10 C11 1.381(7) .
C11 C12 1.400(7) .
C11 H11 0.9500 .
C12 C13 1.372(7) .
C12 H12 0.9500 .
C13 C14 1.350(7) .
C13 H13 0.9500 .
C14 C15 1.379(7) .
C14 H14 0.9500 .
C15 H15 0.9500 .
C16 C21 1.391(6) .
C16 C17 1.392(6) .
C17 C18 1.385(6) .
C17 H17 0.9500 .
C18 C19 1.381(8) .
C18 H18 0.9500 .
C19 C20 1.376(8) .
C19 H19 0.9500 .
C20 C21 1.395(6) .
C20 H20 0.9500 .
C21 H21 0.9500 .
C22 C27 1.380(5) .
C22 C23 1.400(5) .
C23 C24 1.389(6) .
C23 H23 0.9500 .
C24 C25 1.400(6) .
C24 H24 0.9500 .
C25 C26 1.392(6) .
C25 H25 0.9500 .
C26 C27 1.389(6) .
C26 H26 0.9500 .
C27 H27 0.9500 .
C28 C28 1.535(7) 2_775
C28 H28A 0.9900 .
C28 H28B 0.9900 .
C29 Cl1 1.748(6) .
C29 Cl2 1.762(5) .
C29 H29A 0.9900 .
C29 H29B 0.9900 .

loop_
_geom_torsion_atom_site_label_1
_geom_torsion_atom_site_label_2
_geom_torsion_atom_site_label_3
_geom_torsion_atom_site_label_4
_geom_torsion
_geom_torsion_site_symmetry_4
C2 Fe1 Fe2 C4 2.41(19) .
C1 Fe1 Fe2 C4 131.7(3) .
C3 Fe1 Fe2 C4 -92.80(19) .
S1 Fe1 Fe2 C4 79.56(13) .
S2 Fe1 Fe2 C4 -171.88(13) .
C2 Fe1 Fe2 C5 95.4(2) .
C1 Fe1 Fe2 C5 -135.2(3) .
C3 Fe1 Fe2 C5 0.23(19) .
S1 Fe1 Fe2 C5 172.59(13) .
S2 Fe1 Fe2 C5 -78.85(13) .
C2 Fe1 Fe2 P1 -129.49(16) .
C1 Fe1 Fe2 P1 -0.2(3) .
C3 Fe1 Fe2 P1 135.29(16) .
S1 Fe1 Fe2 P1 -52.34(8) .
S2 Fe1 Fe2 P1 56.22(8) .
C2 Fe1 Fe2 S1 -77.14(15) .
C1 Fe1 Fe2 S1 52.2(2) .
C3 Fe1 Fe2 S1 -172.36(14) .
S2 Fe1 Fe2 S1 108.57(5) .
C2 Fe1 Fe2 S2 174.29(15) .
C1 Fe1 Fe2 S2 -56.4(2) .
C3 Fe1 Fe2 S2 79.07(14) .
S1 Fe1 Fe2 S2 -108.57(5) .
C4 Fe2 P1 C16 -80.1(2) .
C5 Fe2 P1 C16 -172.49(19) .
S1 Fe2 P1 C16 9.12(15) .
S2 Fe2 P1 C16 97.84(15) .
Fe1 Fe2 P1 C16 51.95(17) .
C4 Fe2 P1 C22 40.13(19) .
C5 Fe2 P1 C22 -52.31(19) .
S1 Fe2 P1 C22 129.30(14) .
S2 Fe2 P1 C22 -141.98(14) .
Fe1 Fe2 P1 C22 172.14(14) .
C4 Fe2 P1 C28 159.63(18) .
C5 Fe2 P1 C28 67.19(18) .
S1 Fe2 P1 C28 -111.19(13) .
S2 Fe2 P1 C28 -22.47(13) .
Fe1 Fe2 P1 C28 -68.36(15) .
C2 Fe1 S1 C6 -141.9(2) .
C1 Fe1 S1 C6 -42.94(19) .
C3 Fe1 S1 C6 130.0(4) .
S2 Fe1 S1 C6 57.38(14) .
Fe2 Fe1 S1 C6 109.90(14) .
C2 Fe1 S1 Fe2 108.18(14) .
C1 Fe1 S1 Fe2 -152.85(13) .
C3 Fe1 S1 Fe2 20.1(4) .
S2 Fe1 S1 Fe2 -52.52(4) .
C4 Fe2 S1 C6 152.4(2) .
C5 Fe2 S1 C6 -122.1(4) .
P1 Fe2 S1 C6 53.95(16) .
S2 Fe2 S1 C6 -51.76(16) .
Fe1 Fe2 S1 C6 -103.80(16) .
C4 Fe2 S1 Fe1 -103.77(13) .
C5 Fe2 S1 Fe1 -18.3(3) .
P1 Fe2 S1 Fe1 157.76(4) .
S2 Fe2 S1 Fe1 52.04(3) .
C2 Fe1 S2 C8 -125.5(4) .
C1 Fe1 S2 C8 41.37(19) .
C3 Fe1 S2 C8 143.7(2) .
S1 Fe1 S2 C8 -57.48(14) .
Fe2 Fe1 S2 C8 -109.73(14) .
C2 Fe1 S2 Fe2 -15.8(4) .
C1 Fe1 S2 Fe2 151.10(14) .
C3 Fe1 S2 Fe2 -106.59(15) .
S1 Fe1 S2 Fe2 52.25(4) .
C4 Fe2 S2 C8 120.5(3) .
C5 Fe2 S2 C8 -152.69(19) .
P1 Fe2 S2 C8 -54.68(15) .
S1 Fe2 S2 C8 49.66(15) .
Fe1 Fe2 S2 C8 101.74(15) .
C4 Fe2 S2 Fe1 18.8(3) .
C5 Fe2 S2 Fe1 105.57(13) .
P1 Fe2 S2 Fe1 -156.42(4) .
S1 Fe2 S2 Fe1 -52.08(3) .
C2 Fe1 C1 O1 112(7) .
C3 Fe1 C1 O1 -154(7) .
S1 Fe1 C1 O1 24(7) .
S2 Fe1 C1 O1 -63(7) .
Fe2 Fe1 C1 O1 -18(7) .
C1 Fe1 C2 O2 -122(8) .
C3 Fe1 C2 O2 135(8) .
S1 Fe1 C2 O2 -23(8) .
S2 Fe1 C2 O2 45(9) .
Fe2 Fe1 C2 O2 31(8) .
C2 Fe1 C3 O3 -135(20) .
C1 Fe1 C3 O3 125(20) .
S1 Fe1 C3 O3 -48(20) .
S2 Fe1 C3 O3 24(20) .
Fe2 Fe1 C3 O3 -31(20) .
C5 Fe2 C4 O4 -113(6) .
P1 Fe2 C4 O4 148(6) .
S1 Fe2 C4 O4 43(6) .
S2 Fe2 C4 O4 -27(6) .
Fe1 Fe2 C4 O4 -11(6) .
C4 Fe2 C5 O5 97(15) .
P1 Fe2 C5 O5 -164(15) .
S1 Fe2 C5 O5 12(15) .
S2 Fe2 C5 O5 -58(15) .
Fe1 Fe2 C5 O5 -3(15) .
Fe1 S1 C6 C7 -66.8(3) .
Fe2 S1 C6 C7 7.9(4) .
C9 O6 C7 C6 149.5(4) .
C9 O6 C7 C8 -86.8(4) .
S1 C6 C7 O6 -177.1(3) .
S1 C6 C7 C8 62.3(4) .
O6 C7 C8 S2 177.1(2) .
C6 C7 C8 S2 -64.6(4) .
Fe1 S2 C8 C7 69.4(3) .
Fe2 S2 C8 C7 -4.2(3) .
C7 O6 C9 C10 -171.4(4) .
O6 C9 C10 C15 -128.5(5) .
O6 C9 C10 C11 52.1(6) .
C15 C10 C11 C12 0.5(7) .
C9 C10 C11 C12 179.9(4) .
C10 C11 C12 C13 -0.2(7) .
C11 C12 C13 C14 -0.3(8) .
C12 C13 C14 C15 0.4(8) .
C11 C10 C15 C14 -0.3(8) .
C9 C10 C15 C14 -179.8(5) .
C13 C14 C15 C10 -0.1(8) .
C22 P1 C16 C21 96.2(4) .
C28 P1 C16 C21 -8.1(4) .
Fe2 P1 C16 C21 -135.2(3) .
C22 P1 C16 C17 -85.0(4) .
C28 P1 C16 C17 170.7(3) .
Fe2 P1 C16 C17 43.7(4) .
C21 C16 C17 C18 0.8(7) .
P1 C16 C17 C18 -178.1(4) .
C16 C17 C18 C19 0.4(8) .
C17 C18 C19 C20 -0.9(9) .
C18 C19 C20 C21 0.1(8) .
C17 C16 C21 C20 -1.6(7) .
P1 C16 C21 C20 177.2(4) .
C19 C20 C21 C16 1.1(8) .
C16 P1 C22 C27 133.9(4) .
C28 P1 C22 C27 -120.5(3) .
Fe2 P1 C22 C27 6.4(4) .
C16 P1 C22 C23 -44.4(3) .
C28 P1 C22 C23 61.2(3) .
Fe2 P1 C22 C23 -171.9(3) .
C27 C22 C23 C24 0.7(6) .
P1 C22 C23 C24 179.1(3) .
C22 C23 C24 C25 -1.4(6) .
C23 C24 C25 C26 1.5(7) .
C24 C25 C26 C27 -0.8(7) .
C23 C22 C27 C26 0.0(6) .
P1 C22 C27 C26 -178.3(3) .
C25 C26 C27 C22 0.1(7) .
C16 P1 C28 C28 179.7(3) 2_775
C22 P1 C28 C28 75.2(4) 2_775
Fe2 P1 C28 C28 -53.0(4) 2_775
